data_4306735
loop_
_publ_author_name
'Chia-Huei Lin'
'Chien-Ge Chen'
'Ming-Li Tsai'
'Gene-Hsiang Lee'
'Wen-Feng Liaw'

_publ_section_title
;
Monoanionic {Mn(NO)}5 and Dianionic {Mn(NO)}6 Thiolatonitrosylmanganese
Complexes: [(NO)Mn(L)2]- and [(NO)Mn(L)2]2- (LH2= 1,2-Benzenedithiol and
Toluene-3,4-dithiol)
;
_journal_name_full 'Inorganic Chemistry'
_journal_page_first 11435
_journal_page_last 11443
_journal_paper_doi 10.1021/ic801553s
_journal_volume 47
_journal_year 2008
_chemical_formula_sum 'C49 H40 Cl2 Mn N2 O P2 S4'
_chemical_formula_weight 988.85
_chemical_name_systematic
; 
 ? 
;
_space_group_IT_number 2
_symmetry_cell_setting triclinic
_symmetry_space_group_name_Hall '-P 1'
_symmetry_space_group_name_H-M 'P -1'
_atom_sites_solution_hydrogens geom
_atom_sites_solution_primary direct
_atom_sites_solution_secondary difmap
_audit_creation_method SHELXL-97
_cell_angle_alpha 111.8360(10)
_cell_angle_beta 93.9210(10)
_cell_angle_gamma 93.2660(10)
_cell_formula_units_Z 2
_cell_length_a 9.9039(4)
_cell_length_b 14.4339(6)
_cell_length_c 17.2874(7)
_cell_measurement_reflns_used 6602
_cell_measurement_temperature 100(2)
_cell_measurement_theta_max 25
_cell_measurement_theta_min 2.5
_cell_volume 2279.51(16)
_computing_cell_refinement 'Bruker Smart'
_computing_data_collection 'Bruker Smart'
_computing_data_reduction 'Bruker Saint'
_computing_molecular_graphics 'Bruker Shelxtl'
_computing_publication_material 'Bruker Shelxtl'
_computing_structure_refinement 'Shelxtl-97 (Sheldrick, 2000)'
_computing_structure_solution 'Shelxtl-97 (Sheldrick, 1990)'
_diffrn_ambient_temperature 100(2)
_diffrn_measured_fraction_theta_full 0.992
_diffrn_measured_fraction_theta_max 0.992
_diffrn_measurement_device_type 'CCD area detector'
_diffrn_measurement_method 'phi and omega scans'
_diffrn_radiation_monochromator graphite
_diffrn_radiation_source 'fine-focus sealed tube'
_diffrn_radiation_type MoK\a
_diffrn_radiation_wavelength 0.71073
_diffrn_reflns_av_R_equivalents 0.0267
_diffrn_reflns_av_sigmaI/netI 0.0325
_diffrn_reflns_limit_h_max 13
_diffrn_reflns_limit_h_min -13
_diffrn_reflns_limit_k_max 18
_diffrn_reflns_limit_k_min -19
_diffrn_reflns_limit_l_max 23
_diffrn_reflns_limit_l_min -23
_diffrn_reflns_number 25317
_diffrn_reflns_theta_full 28.31
_diffrn_reflns_theta_max 28.31
_diffrn_reflns_theta_min 1.27
_exptl_absorpt_coefficient_mu 0.701
_exptl_absorpt_correction_T_max 0.9022
_exptl_absorpt_correction_T_min 0.8499
_exptl_absorpt_correction_type empirical
_exptl_crystal_colour red-brown
_exptl_crystal_density_diffrn 1.441
_exptl_crystal_density_meas ?
_exptl_crystal_density_method .
_exptl_crystal_description lump
_exptl_crystal_F_000 1018
_exptl_crystal_size_max 0.24
_exptl_crystal_size_mid 0.19
_exptl_crystal_size_min 0.15
_refine_diff_density_max 0.503
_refine_diff_density_min -0.282
_refine_diff_density_rms 0.061
_refine_ls_extinction_method none
_refine_ls_goodness_of_fit_ref 1.041
_refine_ls_hydrogen_treatment constr
_refine_ls_matrix_type full
_refine_ls_number_parameters 550
_refine_ls_number_reflns 11238
_refine_ls_number_restraints 0
_refine_ls_restrained_S_all 1.041
_refine_ls_R_factor_all 0.0408
_refine_ls_R_factor_gt 0.0350
_refine_ls_shift/su_max 0.001
_refine_ls_shift/su_mean 0.000
_refine_ls_structure_factor_coef Fsqd
_refine_ls_weighting_details 'calc w=1/[\s^2^(Fo^2^)+(0.0382P)^2^+1.0234P] where P=(Fo^2^+2Fc^2^)/3'
_refine_ls_weighting_scheme calc
_refine_ls_wR_factor_gt 0.0825
_refine_ls_wR_factor_ref 0.0853
_reflns_number_gt 10037
_reflns_number_total 11238
_reflns_threshold_expression >2sigma(I)
_cod_data_source_file ic801553s_si_004.cif
_cod_data_source_block ja29m
_cod_depositor_comments
;
The following automatic conversions were performed:
'_symmetry_cell_setting' value 'Triclinic' changed to 'triclinic'
according to '/home/saulius/struct/CIF-dictionaries/cif_core.dic'
dictionary named 'cif_core.dic' version 2.4.1 from
2010-06-29.

'_exptl_absorpt_correction_type' value 'Empirical' changed to
'empirical' according to
'/home/saulius/struct/CIF-dictionaries/cif_core.dic' dictionary named
'cif_core.dic' version 2.4.1 from 2010-06-29.

Automatic conversion script
Id: cif_fix_enum 1527 2010-12-29 10:47:43Z saulius 
;
_cod_database_code 4306735

loop_
_symmetry_equiv_pos_as_xyz
'x, y, z'
'-x, -y, -z'

loop_
_atom_site_label
_atom_site_type_symbol
_atom_site_fract_x
_atom_site_fract_y
_atom_site_fract_z
_atom_site_U_iso_or_equiv
_atom_site_adp_type
_atom_site_occupancy
_atom_site_symmetry_multiplicity
_atom_site_calc_flag
_atom_site_refinement_flags
_atom_site_disorder_assembly
_atom_site_disorder_group
Mn1 Mn 0.55156(2) 0.398771(18) 0.259340(15) 0.01728(6) Uani 1 1 d . . .
N1 N 0.55913(14) 0.31700(11) 0.30400(9) 0.0204(3) Uani 1 1 d . . .
N2 N 0.88719(13) 0.09504(10) 0.76402(8) 0.0166(3) Uani 1 1 d . . .
O1 O 0.57106(14) 0.25904(10) 0.33735(9) 0.0305(3) Uani 1 1 d . . .
P1 P 0.82307(4) -0.01144(3) 0.75591(2) 0.01432(8) Uani 1 1 d . . .
P2 P 1.02203(4) 0.14403(3) 0.74522(2) 0.01364(8) Uani 1 1 d . . .
Cl1 Cl 0.47517(5) 0.24899(4) 0.73256(3) 0.03053(10) Uani 1 1 d . . .
Cl2 Cl 0.62028(6) 0.39122(4) 0.88683(3) 0.03771(12) Uani 1 1 d . . .
S1 S 0.58849(4) 0.33676(3) 0.12269(3) 0.02095(9) Uani 1 1 d . . .
S2 S 0.76168(4) 0.47788(3) 0.28674(3) 0.02439(10) Uani 1 1 d . . .
S3 S 0.32619(4) 0.37344(3) 0.21340(3) 0.02059(9) Uani 1 1 d . . .
S4 S 0.49656(4) 0.52633(3) 0.37381(3) 0.02095(9) Uani 1 1 d . . .
C1 C 0.75238(16) 0.38398(12) 0.11734(10) 0.0188(3) Uani 1 1 d . . .
C2 C 0.80951(18) 0.35666(13) 0.04071(11) 0.0241(4) Uani 1 1 d . . .
H2A H 0.7585 0.3119 -0.0090 0.029 Uiso 1 1 calc R . .
C3 C 0.93859(19) 0.39411(14) 0.03693(12) 0.0276(4) Uani 1 1 d . . .
H3A H 0.9756 0.3765 -0.0154 0.033 Uiso 1 1 calc R . .
C4 C 1.01562(18) 0.45835(14) 0.11041(12) 0.0267(4) Uani 1 1 d . . .
H4A H 1.1047 0.4843 0.1077 0.032 Uiso 1 1 calc R . .
C5 C 0.96263(18) 0.48386(13) 0.18635(12) 0.0243(4) Uani 1 1 d . . .
H5A H 1.0161 0.5263 0.2360 0.029 Uiso 1 1 calc R . .
C6 C 0.82992(17) 0.44757(12) 0.19093(11) 0.0203(3) Uani 1 1 d . . .
C7 C 0.25779(17) 0.40956(12) 0.30996(10) 0.0194(3) Uani 1 1 d . . .
C8 C 0.12525(18) 0.37465(13) 0.31589(12) 0.0239(4) Uani 1 1 d . . .
H8A H 0.0693 0.3340 0.2667 0.029 Uiso 1 1 calc R . .
C9 C 0.0760(2) 0.39947(14) 0.39341(13) 0.0285(4) Uani 1 1 d . . .
H9A H -0.0135 0.3751 0.3972 0.034 Uiso 1 1 calc R . .
C10 C 0.1565(2) 0.45979(14) 0.46574(12) 0.0290(4) Uani 1 1 d . . .
H10A H 0.1232 0.4743 0.5189 0.035 Uiso 1 1 calc R . .
C11 C 0.28478(19) 0.49881(13) 0.46071(11) 0.0251(4) Uani 1 1 d . . .
H11A H 0.3381 0.5420 0.5102 0.030 Uiso 1 1 calc R . .
C12 C 0.33644(17) 0.47479(12) 0.38272(10) 0.0199(3) Uani 1 1 d . . .
C13 C 0.93853(16) -0.08302(12) 0.79084(11) 0.0186(3) Uani 1 1 d . . .
C14 C 1.03529(17) -0.13273(13) 0.73943(12) 0.0234(4) Uani 1 1 d . . .
H14A H 1.0325 -0.1367 0.6833 0.028 Uiso 1 1 calc R . .
C15 C 1.13590(18) -0.17658(14) 0.77055(14) 0.0305(4) Uani 1 1 d . . .
H15A H 1.2029 -0.2093 0.7358 0.037 Uiso 1 1 calc R . .
C16 C 1.13902(19) -0.17285(15) 0.85169(14) 0.0338(5) Uani 1 1 d . . .
H16A H 1.2079 -0.2032 0.8724 0.041 Uiso 1 1 calc R . .
C17 C 1.0425(2) -0.12527(15) 0.90261(13) 0.0324(4) Uani 1 1 d . . .
H17A H 1.0442 -0.1237 0.9581 0.039 Uiso 1 1 calc R . .
C18 C 0.94255(18) -0.07957(14) 0.87283(11) 0.0254(4) Uani 1 1 d . . .
H18A H 0.8769 -0.0460 0.9083 0.030 Uiso 1 1 calc R . .
C19 C 0.68317(15) 0.00766(12) 0.81948(10) 0.0165(3) Uani 1 1 d . . .
C20 C 0.61341(17) -0.07413(13) 0.82848(10) 0.0201(3) Uani 1 1 d . . .
H20A H 0.6425 -0.1394 0.8032 0.024 Uiso 1 1 calc R . .
C21 C 0.50199(18) -0.05985(14) 0.87423(11) 0.0250(4) Uani 1 1 d . . .
H21A H 0.4549 -0.1153 0.8808 0.030 Uiso 1 1 calc R . .
C22 C 0.45872(18) 0.03535(15) 0.91066(11) 0.0256(4) Uani 1 1 d . . .
H22A H 0.3818 0.0448 0.9419 0.031 Uiso 1 1 calc R . .
C23 C 0.52734(18) 0.11685(14) 0.90168(11) 0.0251(4) Uani 1 1 d . . .
H23A H 0.4974 0.1819 0.9267 0.030 Uiso 1 1 calc R . .
C24 C 0.63985(17) 0.10317(13) 0.85607(10) 0.0205(3) Uani 1 1 d . . .
H24A H 0.6871 0.1588 0.8499 0.025 Uiso 1 1 calc R . .
C25 C 0.75292(15) -0.08622(12) 0.65063(10) 0.0160(3) Uani 1 1 d . . .
C26 C 0.72550(17) -0.18958(12) 0.62518(11) 0.0211(3) Uani 1 1 d . . .
H26A H 0.7513 -0.2221 0.6619 0.025 Uiso 1 1 calc R . .
C27 C 0.66043(18) -0.24505(13) 0.54616(11) 0.0244(4) Uani 1 1 d . . .
H27A H 0.6414 -0.3155 0.5290 0.029 Uiso 1 1 calc R . .
C28 C 0.62330(18) -0.19772(14) 0.49246(11) 0.0244(4) Uani 1 1 d . . .
H28A H 0.5791 -0.2358 0.4384 0.029 Uiso 1 1 calc R . .
C29 C 0.65036(18) -0.09484(14) 0.51730(11) 0.0249(4) Uani 1 1 d . . .
H29A H 0.6249 -0.0628 0.4802 0.030 Uiso 1 1 calc R . .
C30 C 0.71485(17) -0.03858(13) 0.59663(11) 0.0212(3) Uani 1 1 d . . .
H30A H 0.7328 0.0319 0.6139 0.025 Uiso 1 1 calc R . .
C31 C 1.13291(15) 0.05601(11) 0.68458(10) 0.0151(3) Uani 1 1 d . . .
C32 C 1.08708(16) -0.00477(12) 0.60158(10) 0.0177(3) Uani 1 1 d . . .
H32A H 1.0024 0.0045 0.5773 0.021 Uiso 1 1 calc R . .
C33 C 1.16530(17) -0.07836(12) 0.55490(10) 0.0210(3) Uani 1 1 d . . .
H33A H 1.1342 -0.1194 0.4986 0.025 Uiso 1 1 calc R . .
C34 C 1.28916(18) -0.09226(13) 0.59015(11) 0.0236(4) Uani 1 1 d . . .
H34A H 1.3415 -0.1437 0.5583 0.028 Uiso 1 1 calc R . .
C35 C 1.33622(17) -0.03132(13) 0.67152(11) 0.0232(3) Uani 1 1 d . . .
H35A H 1.4216 -0.0402 0.6951 0.028 Uiso 1 1 calc R . .
C36 C 1.25855(16) 0.04311(12) 0.71898(10) 0.0191(3) Uani 1 1 d . . .
H36A H 1.2912 0.0851 0.7748 0.023 Uiso 1 1 calc R . .
C37 C 1.11883(15) 0.22253(12) 0.84120(9) 0.0160(3) Uani 1 1 d . . .
C38 C 1.13523(17) 0.18665(12) 0.90591(10) 0.0204(3) Uani 1 1 d . . .
H38A H 1.0923 0.1233 0.8995 0.025 Uiso 1 1 calc R . .
C39 C 1.21473(18) 0.24430(13) 0.97978(10) 0.0225(3) Uani 1 1 d . . .
H39A H 1.2269 0.2199 1.0236 0.027 Uiso 1 1 calc R . .
C40 C 1.27605(17) 0.33713(13) 0.98941(10) 0.0217(3) Uani 1 1 d . . .
H40A H 1.3308 0.3760 1.0397 0.026 Uiso 1 1 calc R . .
C41 C 1.25793(17) 0.37355(12) 0.92611(10) 0.0211(3) Uani 1 1 d . . .
H41A H 1.2986 0.4379 0.9336 0.025 Uiso 1 1 calc R . .
C42 C 1.18014(16) 0.31609(12) 0.85148(10) 0.0186(3) Uani 1 1 d . . .
H42A H 1.1690 0.3407 0.8078 0.022 Uiso 1 1 calc R . .
C43 C 0.97761(16) 0.21818(11) 0.68551(10) 0.0161(3) Uani 1 1 d . . .
C44 C 1.07278(17) 0.24334(12) 0.63898(10) 0.0191(3) Uani 1 1 d . . .
H44A H 1.1617 0.2219 0.6394 0.023 Uiso 1 1 calc R . .
C45 C 1.03724(18) 0.29984(13) 0.59204(11) 0.0222(3) Uani 1 1 d . . .
H45A H 1.1019 0.3172 0.5605 0.027 Uiso 1 1 calc R . .
C46 C 0.90749(19) 0.33087(13) 0.59131(11) 0.0243(4) Uani 1 1 d . . .
H46A H 0.8834 0.3693 0.5591 0.029 Uiso 1 1 calc R . .
C47 C 0.81238(18) 0.30600(13) 0.63752(11) 0.0229(4) Uani 1 1 d . . .
H47A H 0.7235 0.3274 0.6368 0.027 Uiso 1 1 calc R . .
C48 C 0.84722(16) 0.24984(12) 0.68480(10) 0.0185(3) Uani 1 1 d . . .
H48A H 0.7824 0.2330 0.7166 0.022 Uiso 1 1 calc R . .
C49 C 0.5218(2) 0.37737(14) 0.79374(12) 0.0284(4) Uani 1 1 d . . .
H49A H 0.5744 0.4077 0.7611 0.034 Uiso 1 1 calc R . .
H49B H 0.4389 0.4130 0.8076 0.034 Uiso 1 1 calc R . .

loop_
_atom_site_aniso_label
_atom_site_aniso_U_11
_atom_site_aniso_U_22
_atom_site_aniso_U_33
_atom_site_aniso_U_23
_atom_site_aniso_U_13
_atom_site_aniso_U_12
Mn1 0.01738(12) 0.01650(12) 0.01791(12) 0.00692(9) -0.00058(9) 0.00087(9)
N1 0.0200(7) 0.0200(7) 0.0216(7) 0.0077(6) 0.0039(5) 0.0037(5)
N2 0.0146(6) 0.0146(6) 0.0213(7) 0.0076(5) 0.0028(5) 0.0009(5)
O1 0.0361(7) 0.0289(7) 0.0355(7) 0.0207(6) 0.0094(6) 0.0086(6)
P1 0.01387(18) 0.01326(18) 0.01624(18) 0.00617(15) 0.00068(14) 0.00109(14)
P2 0.01384(18) 0.01273(18) 0.01423(18) 0.00524(14) 0.00005(14) 0.00081(14)
Cl1 0.0321(2) 0.0303(2) 0.0255(2) 0.00806(18) -0.00306(18) -0.00281(18)
Cl2 0.0450(3) 0.0311(2) 0.0326(2) 0.0116(2) -0.0141(2) -0.0070(2)
S1 0.01820(19) 0.0233(2) 0.01853(19) 0.00513(16) -0.00047(15) 0.00070(15)
S2 0.0213(2) 0.0279(2) 0.0196(2) 0.00527(17) -0.00055(16) -0.00485(16)
S3 0.01824(19) 0.0235(2) 0.01802(19) 0.00611(16) -0.00065(15) 0.00029(15)
S4 0.0219(2) 0.01798(19) 0.02014(19) 0.00473(16) -0.00237(15) 0.00185(15)
C1 0.0184(8) 0.0180(8) 0.0231(8) 0.0107(6) 0.0025(6) 0.0053(6)
C2 0.0264(9) 0.0241(9) 0.0220(8) 0.0085(7) 0.0013(7) 0.0062(7)
C3 0.0282(9) 0.0317(10) 0.0283(9) 0.0151(8) 0.0106(7) 0.0111(7)
C4 0.0201(8) 0.0265(9) 0.0372(10) 0.0152(8) 0.0080(7) 0.0041(7)
C5 0.0225(9) 0.0203(8) 0.0301(9) 0.0097(7) 0.0009(7) 0.0009(6)
C6 0.0213(8) 0.0183(8) 0.0231(8) 0.0098(7) 0.0017(6) 0.0037(6)
C7 0.0222(8) 0.0180(8) 0.0217(8) 0.0108(6) 0.0044(6) 0.0057(6)
C8 0.0231(8) 0.0177(8) 0.0334(9) 0.0121(7) 0.0043(7) 0.0040(6)
C9 0.0289(9) 0.0235(9) 0.0413(11) 0.0186(8) 0.0149(8) 0.0097(7)
C10 0.0396(11) 0.0270(9) 0.0301(9) 0.0180(8) 0.0153(8) 0.0167(8)
C11 0.0329(10) 0.0239(9) 0.0224(8) 0.0112(7) 0.0039(7) 0.0141(7)
C12 0.0223(8) 0.0181(8) 0.0225(8) 0.0105(6) 0.0021(6) 0.0076(6)
C13 0.0149(7) 0.0160(7) 0.0267(8) 0.0108(6) -0.0013(6) 0.0000(6)
C14 0.0207(8) 0.0185(8) 0.0344(9) 0.0136(7) 0.0042(7) 0.0018(6)
C15 0.0179(8) 0.0244(9) 0.0552(13) 0.0207(9) 0.0072(8) 0.0047(7)
C16 0.0221(9) 0.0293(10) 0.0583(13) 0.0286(10) -0.0094(9) -0.0014(7)
C17 0.0293(10) 0.0371(11) 0.0378(11) 0.0245(9) -0.0084(8) -0.0014(8)
C18 0.0228(9) 0.0285(9) 0.0272(9) 0.0139(7) -0.0018(7) 0.0012(7)
C19 0.0134(7) 0.0197(8) 0.0160(7) 0.0068(6) -0.0004(6) -0.0005(6)
C20 0.0196(8) 0.0199(8) 0.0215(8) 0.0091(6) 0.0006(6) 0.0002(6)
C21 0.0210(8) 0.0311(10) 0.0259(9) 0.0150(8) 0.0021(7) -0.0025(7)
C22 0.0192(8) 0.0380(10) 0.0220(8) 0.0132(8) 0.0054(7) 0.0042(7)
C23 0.0239(9) 0.0265(9) 0.0232(8) 0.0062(7) 0.0046(7) 0.0069(7)
C24 0.0200(8) 0.0212(8) 0.0198(8) 0.0075(6) 0.0013(6) 0.0009(6)
C25 0.0147(7) 0.0167(7) 0.0157(7) 0.0051(6) 0.0021(6) 0.0011(6)
C26 0.0239(8) 0.0184(8) 0.0216(8) 0.0080(7) 0.0019(6) 0.0028(6)
C27 0.0263(9) 0.0166(8) 0.0251(9) 0.0022(7) 0.0019(7) 0.0006(6)
C28 0.0226(8) 0.0284(9) 0.0180(8) 0.0050(7) 0.0006(6) -0.0017(7)
C29 0.0259(9) 0.0295(9) 0.0222(8) 0.0144(7) -0.0023(7) -0.0019(7)
C30 0.0212(8) 0.0190(8) 0.0233(8) 0.0089(7) -0.0014(6) -0.0011(6)
C31 0.0153(7) 0.0137(7) 0.0179(7) 0.0073(6) 0.0032(6) 0.0020(5)
C32 0.0174(7) 0.0174(8) 0.0189(8) 0.0080(6) -0.0003(6) 0.0011(6)
C33 0.0251(9) 0.0183(8) 0.0174(8) 0.0043(6) 0.0032(6) 0.0010(6)
C34 0.0245(9) 0.0209(8) 0.0272(9) 0.0092(7) 0.0092(7) 0.0085(7)
C35 0.0176(8) 0.0251(9) 0.0287(9) 0.0119(7) 0.0018(7) 0.0053(6)
C36 0.0186(8) 0.0199(8) 0.0187(8) 0.0079(6) -0.0006(6) 0.0004(6)
C37 0.0149(7) 0.0166(7) 0.0143(7) 0.0035(6) 0.0008(6) 0.0015(6)
C38 0.0243(8) 0.0179(8) 0.0189(8) 0.0072(6) 0.0004(6) 0.0004(6)
C39 0.0268(9) 0.0243(9) 0.0156(7) 0.0069(7) -0.0009(6) 0.0046(7)
C40 0.0188(8) 0.0240(8) 0.0172(8) 0.0022(6) -0.0020(6) 0.0039(6)
C41 0.0210(8) 0.0159(8) 0.0222(8) 0.0029(6) 0.0006(6) -0.0005(6)
C42 0.0193(8) 0.0174(8) 0.0186(8) 0.0064(6) 0.0015(6) 0.0021(6)
C43 0.0178(7) 0.0137(7) 0.0163(7) 0.0058(6) -0.0014(6) 0.0001(6)
C44 0.0197(8) 0.0179(8) 0.0187(7) 0.0062(6) 0.0001(6) 0.0010(6)
C45 0.0275(9) 0.0190(8) 0.0212(8) 0.0097(7) 0.0012(7) -0.0018(6)
C46 0.0337(10) 0.0178(8) 0.0237(8) 0.0113(7) -0.0025(7) 0.0031(7)
C47 0.0222(8) 0.0198(8) 0.0258(8) 0.0076(7) -0.0016(7) 0.0063(6)
C48 0.0179(8) 0.0162(7) 0.0208(8) 0.0065(6) 0.0010(6) 0.0011(6)
C49 0.0357(10) 0.0248(9) 0.0271(9) 0.0138(8) -0.0031(8) 0.0004(7)

loop_
_atom_type_symbol
_atom_type_description
_atom_type_scat_dispersion_real
_atom_type_scat_dispersion_imag
_atom_type_scat_source
C C 0.0033 0.0016 'International Tables Vol C Tables 4.2.6.8 and 6.1.1.4'
H H 0.0000 0.0000 'International Tables Vol C Tables 4.2.6.8 and 6.1.1.4'
N N 0.0061 0.0033 'International Tables Vol C Tables 4.2.6.8 and 6.1.1.4'
O O 0.0106 0.0060 'International Tables Vol C Tables 4.2.6.8 and 6.1.1.4'
Mn Mn 0.3368 0.7283 'International Tables Vol C Tables 4.2.6.8 and 6.1.1.4'
P P 0.1023 0.0942 'International Tables Vol C Tables 4.2.6.8 and 6.1.1.4'
S S 0.1246 0.1234 'International Tables Vol C Tables 4.2.6.8 and 6.1.1.4'
Cl Cl 0.1484 0.1585 'International Tables Vol C Tables 4.2.6.8 and 6.1.1.4'

loop_
_geom_angle_atom_site_label_1
_geom_angle_atom_site_label_2
_geom_angle_atom_site_label_3
_geom_angle
_geom_angle_site_symmetry_1
_geom_angle_site_symmetry_3
_geom_angle_publ_flag
N1 Mn1 S2 104.55(5) . . ?
N1 Mn1 S1 113.95(5) . . ?
S2 Mn1 S1 87.882(18) . . ?
N1 Mn1 S4 95.75(5) . . ?
S2 Mn1 S4 86.691(18) . . ?
S1 Mn1 S4 150.220(19) . . ?
N1 Mn1 S3 99.56(5) . . ?
S2 Mn1 S3 155.55(2) . . ?
S1 Mn1 S3 86.049(17) . . ?
S4 Mn1 S3 86.906(17) . . ?
O1 N1 Mn1 176.87(14) . . ?
P1 N2 P2 139.18(9) . . ?
N2 P1 C19 107.77(7) . . ?
N2 P1 C25 112.14(7) . . ?
C19 P1 C25 106.18(7) . . ?
N2 P1 C13 114.21(7) . . ?
C19 P1 C13 107.50(8) . . ?
C25 P1 C13 108.62(8) . . ?
N2 P2 C37 110.33(7) . . ?
N2 P2 C43 109.02(7) . . ?
C37 P2 C43 109.24(7) . . ?
N2 P2 C31 114.93(7) . . ?
C37 P2 C31 107.24(7) . . ?
C43 P2 C31 105.88(7) . . ?
C1 S1 Mn1 106.25(6) . . ?
C6 S2 Mn1 106.68(6) . . ?
C7 S3 Mn1 99.33(6) . . ?
C12 S4 Mn1 98.73(6) . . ?
C6 C1 C2 119.38(16) . . ?
C6 C1 S1 119.67(13) . . ?
C2 C1 S1 120.92(13) . . ?
C3 C2 C1 120.63(17) . . ?
C3 C2 H2A 119.7 . . ?
C1 C2 H2A 119.7 . . ?
C2 C3 C4 119.94(17) . . ?
C2 C3 H3A 120.0 . . ?
C4 C3 H3A 120.0 . . ?
C5 C4 C3 120.23(17) . . ?
C5 C4 H4A 119.9 . . ?
C3 C4 H4A 119.9 . . ?
C4 C5 C6 120.42(17) . . ?
C4 C5 H5A 119.8 . . ?
C6 C5 H5A 119.8 . . ?
C1 C6 C5 119.36(16) . . ?
C1 C6 S2 119.53(13) . . ?
C5 C6 S2 121.10(13) . . ?
C8 C7 C12 119.38(16) . . ?
C8 C7 S3 120.99(13) . . ?
C12 C7 S3 119.63(13) . . ?
C9 C8 C7 120.03(17) . . ?
C9 C8 H8A 120.0 . . ?
C7 C8 H8A 120.0 . . ?
C8 C9 C10 120.42(18) . . ?
C8 C9 H9A 119.8 . . ?
C10 C9 H9A 119.8 . . ?
C11 C10 C9 120.29(17) . . ?
C11 C10 H10A 119.9 . . ?
C9 C10 H10A 119.9 . . ?
C10 C11 C12 120.11(17) . . ?
C10 C11 H11A 119.9 . . ?
C12 C11 H11A 119.9 . . ?
C11 C12 C7 119.59(16) . . ?
C11 C12 S4 121.24(14) . . ?
C7 C12 S4 119.16(13) . . ?
C14 C13 C18 119.32(15) . . ?
C14 C13 P1 119.94(13) . . ?
C18 C13 P1 120.31(13) . . ?
C15 C14 C13 119.88(18) . . ?
C15 C14 H14A 120.1 . . ?
C13 C14 H14A 120.1 . . ?
C16 C15 C14 120.39(18) . . ?
C16 C15 H15A 119.8 . . ?
C14 C15 H15A 119.8 . . ?
C17 C16 C15 120.18(17) . . ?
C17 C16 H16A 119.9 . . ?
C15 C16 H16A 119.9 . . ?
C16 C17 C18 120.10(19) . . ?
C16 C17 H17A 119.9 . . ?
C18 C17 H17A 119.9 . . ?
C17 C18 C13 120.11(18) . . ?
C17 C18 H18A 119.9 . . ?
C13 C18 H18A 119.9 . . ?
C24 C19 C20 120.05(15) . . ?
C24 C19 P1 119.93(13) . . ?
C20 C19 P1 119.94(13) . . ?
C21 C20 C19 119.82(16) . . ?
C21 C20 H20A 120.1 . . ?
C19 C20 H20A 120.1 . . ?
C20 C21 C22 120.15(17) . . ?
C20 C21 H21A 119.9 . . ?
C22 C21 H21A 119.9 . . ?
C21 C22 C23 120.29(17) . . ?
C21 C22 H22A 119.9 . . ?
C23 C22 H22A 119.9 . . ?
C22 C23 C24 119.91(17) . . ?
C22 C23 H23A 120.0 . . ?
C24 C23 H23A 120.0 . . ?
C23 C24 C19 119.79(16) . . ?
C23 C24 H24A 120.1 . . ?
C19 C24 H24A 120.1 . . ?
C26 C25 C30 119.88(15) . . ?
C26 C25 P1 120.75(12) . . ?
C30 C25 P1 119.13(12) . . ?
C27 C26 C25 120.06(16) . . ?
C27 C26 H26A 120.0 . . ?
C25 C26 H26A 120.0 . . ?
C28 C27 C26 120.00(16) . . ?
C28 C27 H27A 120.0 . . ?
C26 C27 H27A 120.0 . . ?
C27 C28 C29 120.30(16) . . ?
C27 C28 H28A 119.9 . . ?
C29 C28 H28A 119.9 . . ?
C28 C29 C30 120.06(16) . . ?
C28 C29 H29A 120.0 . . ?
C30 C29 H29A 120.0 . . ?
C29 C30 C25 119.70(16) . . ?
C29 C30 H30A 120.1 . . ?
C25 C30 H30A 120.1 . . ?
C36 C31 C32 119.49(14) . . ?
C36 C31 P2 122.09(12) . . ?
C32 C31 P2 118.32(12) . . ?
C33 C32 C31 119.97(15) . . ?
C33 C32 H32A 120.0 . . ?
C31 C32 H32A 120.0 . . ?
C32 C33 C34 120.25(15) . . ?
C32 C33 H33A 119.9 . . ?
C34 C33 H33A 119.9 . . ?
C35 C34 C33 120.10(16) . . ?
C35 C34 H34A 119.9 . . ?
C33 C34 H34A 119.9 . . ?
C34 C35 C36 120.13(15) . . ?
C34 C35 H35A 119.9 . . ?
C36 C35 H35A 119.9 . . ?
C35 C36 C31 120.04(15) . . ?
C35 C36 H36A 120.0 . . ?
C31 C36 H36A 120.0 . . ?
C42 C37 C38 119.93(14) . . ?
C42 C37 P2 121.53(12) . . ?
C38 C37 P2 118.52(12) . . ?
C39 C38 C37 119.68(16) . . ?
C39 C38 H38A 120.2 . . ?
C37 C38 H38A 120.2 . . ?
C40 C39 C38 120.07(16) . . ?
C40 C39 H39A 120.0 . . ?
C38 C39 H39A 120.0 . . ?
C41 C40 C39 120.34(15) . . ?
C41 C40 H40A 119.8 . . ?
C39 C40 H40A 119.8 . . ?
C40 C41 C42 120.17(16) . . ?
C40 C41 H41A 119.9 . . ?
C42 C41 H41A 119.9 . . ?
C37 C42 C41 119.79(15) . . ?
C37 C42 H42A 120.1 . . ?
C41 C42 H42A 120.1 . . ?
C48 C43 C44 119.91(15) . . ?
C48 C43 P2 119.94(13) . . ?
C44 C43 P2 120.15(12) . . ?
C45 C44 C43 119.88(15) . . ?
C45 C44 H44A 120.1 . . ?
C43 C44 H44A 120.1 . . ?
C46 C45 C44 120.03(16) . . ?
C46 C45 H45A 120.0 . . ?
C44 C45 H45A 120.0 . . ?
C45 C46 C47 120.31(16) . . ?
C45 C46 H46A 119.8 . . ?
C47 C46 H46A 119.8 . . ?
C48 C47 C46 120.03(16) . . ?
C48 C47 H47A 120.0 . . ?
C46 C47 H47A 120.0 . . ?
C47 C48 C43 119.85(16) . . ?
C47 C48 H48A 120.1 . . ?
C43 C48 H48A 120.1 . . ?
Cl2 C49 Cl1 110.72(10) . . ?
Cl2 C49 H49A 109.5 . . ?
Cl1 C49 H49A 109.5 . . ?
Cl2 C49 H49B 109.5 . . ?
Cl1 C49 H49B 109.5 . . ?
H49A C49 H49B 108.1 . . ?

loop_
_geom_bond_atom_site_label_1
_geom_bond_atom_site_label_2
_geom_bond_distance
_geom_bond_site_symmetry_2
_geom_bond_publ_flag
Mn1 N1 1.6355(14) . ?
Mn1 S2 2.2474(5) . ?
Mn1 S1 2.2579(5) . ?
Mn1 S4 2.2703(5) . ?
Mn1 S3 2.2793(5) . ?
N1 O1 1.1861(18) . ?
N2 P1 1.5815(14) . ?
N2 P2 1.5849(14) . ?
P1 C19 1.7972(17) . ?
P1 C25 1.8001(16) . ?
P1 C13 1.8011(16) . ?
P2 C37 1.7934(15) . ?
P2 C43 1.7938(16) . ?
P2 C31 1.8012(16) . ?
Cl1 C49 1.7729(19) . ?
Cl2 C49 1.7623(18) . ?
S1 C1 1.7462(17) . ?
S2 C6 1.7434(18) . ?
S3 C7 1.7506(17) . ?
S4 C12 1.7539(18) . ?
C1 C6 1.403(2) . ?
C1 C2 1.403(2) . ?
C2 C3 1.375(3) . ?
C2 H2A 0.9500 . ?
C3 C4 1.402(3) . ?
C3 H3A 0.9500 . ?
C4 C5 1.375(3) . ?
C4 H4A 0.9500 . ?
C5 C6 1.405(2) . ?
C5 H5A 0.9500 . ?
C7 C8 1.403(2) . ?
C7 C12 1.406(2) . ?
C8 C9 1.384(3) . ?
C8 H8A 0.9500 . ?
C9 C10 1.390(3) . ?
C9 H9A 0.9500 . ?
C10 C11 1.382(3) . ?
C10 H10A 0.9500 . ?
C11 C12 1.402(2) . ?
C11 H11A 0.9500 . ?
C13 C14 1.394(2) . ?
C13 C18 1.397(2) . ?
C14 C15 1.391(2) . ?
C14 H14A 0.9500 . ?
C15 C16 1.382(3) . ?
C15 H15A 0.9500 . ?
C16 C17 1.379(3) . ?
C16 H16A 0.9500 . ?
C17 C18 1.392(2) . ?
C17 H17A 0.9500 . ?
C18 H18A 0.9500 . ?
C19 C24 1.393(2) . ?
C19 C20 1.398(2) . ?
C20 C21 1.382(2) . ?
C20 H20A 0.9500 . ?
C21 C22 1.389(3) . ?
C21 H21A 0.9500 . ?
C22 C23 1.389(3) . ?
C22 H22A 0.9500 . ?
C23 C24 1.390(2) . ?
C23 H23A 0.9500 . ?
C24 H24A 0.9500 . ?
C25 C26 1.394(2) . ?
C25 C30 1.395(2) . ?
C26 C27 1.389(2) . ?
C26 H26A 0.9500 . ?
C27 C28 1.385(3) . ?
C27 H27A 0.9500 . ?
C28 C29 1.388(3) . ?
C28 H28A 0.9500 . ?
C29 C30 1.393(2) . ?
C29 H29A 0.9500 . ?
C30 H30A 0.9500 . ?
C31 C36 1.394(2) . ?
C31 C32 1.401(2) . ?
C32 C33 1.386(2) . ?
C32 H32A 0.9500 . ?
C33 C34 1.390(2) . ?
C33 H33A 0.9500 . ?
C34 C35 1.383(2) . ?
C34 H34A 0.9500 . ?
C35 C36 1.394(2) . ?
C35 H35A 0.9500 . ?
C36 H36A 0.9500 . ?
C37 C42 1.392(2) . ?
C37 C38 1.401(2) . ?
C38 C39 1.393(2) . ?
C38 H38A 0.9500 . ?
C39 C40 1.385(2) . ?
C39 H39A 0.9500 . ?
C40 C41 1.385(2) . ?
C40 H40A 0.9500 . ?
C41 C42 1.393(2) . ?
C41 H41A 0.9500 . ?
C42 H42A 0.9500 . ?
C43 C48 1.395(2) . ?
C43 C44 1.396(2) . ?
C44 C45 1.390(2) . ?
C44 H44A 0.9500 . ?
C45 C46 1.385(2) . ?
C45 H45A 0.9500 . ?
C46 C47 1.390(3) . ?
C46 H46A 0.9500 . ?
C47 C48 1.389(2) . ?
C47 H47A 0.9500 . ?
C48 H48A 0.9500 . ?
C49 H49A 0.9900 . ?
C49 H49B 0.9900 . ?
